data_4023478
loop_
_publ_author_name
'Kazumasa Funabiki'
'Akitsugu Shibata'
'Hiroki Iwata'
'Keisuke Hatano'
'Yasuhiro Kubota'
'Kenichi Komura'
'Masahiro Ebihara'
'Masaki Matsui'

_publ_section_title
;
 Asymmetric Synthesis of (\aR)-Polyfluoroalkylated Prolinols Based on
 the Perfluoroalkyl-Induced Highly Stereoselective Reduction
 of Perfluoroalkyl N-Boc-pyrrolidyl Ketones
;
_journal_name_full 'Journal of Organic Chemistry'
_journal_page_first 4694
_journal_page_last 4697
_journal_paper_doi 10.1021/jo8004952
_journal_volume 73
_journal_year 2008
_chemical_absolute_configuration syn
_chemical_formula_moiety 'C14 H18 F9 N O3'
_chemical_formula_sum 'C14 H18 F9 N O3'
_chemical_formula_weight 419.29
_chemical_name_systematic
; 
 ? 
;
_space_group_IT_number 19
_symmetry_cell_setting orthorhombic
_symmetry_Int_Tables_number 19
_symmetry_space_group_name_Hall 'P 2ac 2ab'
_symmetry_space_group_name_H-M 'P 21 21 21'
_atom_sites_solution_hydrogens geom
_atom_sites_solution_primary direct
_atom_sites_solution_secondary difmap
_audit_creation_method SHELXL-97
_cell_angle_alpha 90.00
_cell_angle_beta 90.00
_cell_angle_gamma 90.00
_cell_formula_units_Z 4
_cell_length_a 8.811(5)
_cell_length_b 12.403(7)
_cell_length_c 16.004(9)
_cell_measurement_reflns_used 3677
_cell_measurement_temperature 123(2)
_cell_measurement_theta_max 27.4835
_cell_measurement_theta_min 3.0312
_cell_volume 1749.0(17)
_computing_structure_refinement 'SHELXL-97 (Sheldrick, 1997)'
_computing_structure_solution 'SHELXS-97 (Sheldrick, 1990)'
_diffrn_ambient_temperature 123(2)
_diffrn_detector_area_resol_mean 14.62
_diffrn_measured_fraction_theta_full 0.998
_diffrn_measured_fraction_theta_max 0.998
_diffrn_measurement_device_type 'Rigaku/MSC Mercury CCD'
_diffrn_measurement_method \w
_diffrn_radiation_monochromator graphite
_diffrn_radiation_source 'fine-focus sealed tube'
_diffrn_radiation_type MoK\a
_diffrn_radiation_wavelength 0.71070
_diffrn_reflns_av_R_equivalents 0.0808
_diffrn_reflns_av_sigmaI/netI 0.0525
_diffrn_reflns_limit_h_max 9
_diffrn_reflns_limit_h_min -11
_diffrn_reflns_limit_k_max 16
_diffrn_reflns_limit_k_min -15
_diffrn_reflns_limit_l_max 15
_diffrn_reflns_limit_l_min -20
_diffrn_reflns_number 14312
_diffrn_reflns_theta_full 27.47
_diffrn_reflns_theta_max 27.47
_diffrn_reflns_theta_min 3.03
_exptl_absorpt_coefficient_mu 0.172
_exptl_absorpt_correction_type none
_exptl_crystal_colour Colorless
_exptl_crystal_density_diffrn 1.592
_exptl_crystal_density_method 'not measured'
_exptl_crystal_description Platelet
_exptl_crystal_F_000 856
_exptl_crystal_size_max 0.10
_exptl_crystal_size_mid 0.10
_exptl_crystal_size_min 0.05
_refine_diff_density_max 0.290
_refine_diff_density_min -0.327
_refine_diff_density_rms 0.072
_refine_ls_abs_structure_details
;
;
_refine_ls_extinction_method none
_refine_ls_goodness_of_fit_ref 1.378
_refine_ls_hydrogen_treatment constr
_refine_ls_matrix_type full
_refine_ls_number_parameters 248
_refine_ls_number_reflns 2287
_refine_ls_number_restraints 0
_refine_ls_restrained_S_all 1.378
_refine_ls_R_factor_all 0.1052
_refine_ls_R_factor_gt 0.0965
_refine_ls_shift/su_max 0.001
_refine_ls_shift/su_mean 0.000
_refine_ls_structure_factor_coef Fsqd
_refine_ls_weighting_details 'calc w=1/[\s^2^(Fo^2^)+(0.0184P)^2^+4.0296P] where P=(Fo^2^+2Fc^2^)/3'
_refine_ls_weighting_scheme calc
_refine_ls_wR_factor_gt 0.1560
_refine_ls_wR_factor_ref 0.1586
_reflns_number_gt 2162
_reflns_number_total 2287
_reflns_threshold_expression >2sigma(I)
_cod_data_source_file jo8004952-File003.cif
_cod_data_source_block funabiki5a
_cod_original_sg_symbol_H-M 'P 21 21 21   '
_cod_database_code 4023478

loop_
_symmetry_equiv_pos_as_xyz
'x, y, z'
'-x+1/2, -y, z+1/2'
'x+1/2, -y+1/2, -z'
'-x, y+1/2, -z+1/2'

loop_
_atom_site_label
_atom_site_type_symbol
_atom_site_fract_x
_atom_site_fract_y
_atom_site_fract_z
_atom_site_U_iso_or_equiv
_atom_site_adp_type
_atom_site_occupancy
_atom_site_symmetry_multiplicity
_atom_site_calc_flag
_atom_site_refinement_flags
_atom_site_disorder_assembly
_atom_site_disorder_group
N1 N 0.5414(6) 0.6909(4) 0.5096(3) 0.0183(11) Uani 1 1 d . . .
C1 C 0.5921(7) 0.7868(5) 0.4611(4) 0.0181(13) Uani 1 1 d . . .
H1 H 0.6943 0.8107 0.4811 0.022 Uiso 1 1 calc R . .
C2 C 0.6055(8) 0.7396(5) 0.3718(4) 0.0248(15) Uani 1 1 d . . .
H2A H 0.5771 0.7940 0.3293 0.030 Uiso 1 1 calc R . .
H2B H 0.7102 0.7145 0.3605 0.030 Uiso 1 1 calc R . .
C3 C 0.4942(9) 0.6453(5) 0.3714(4) 0.0253(16) Uani 1 1 d . . .
H3A H 0.3884 0.6709 0.3646 0.030 Uiso 1 1 calc R . .
H3B H 0.5182 0.5938 0.3261 0.030 Uiso 1 1 calc R . .
C4 C 0.5174(8) 0.5943(5) 0.4565(4) 0.0192(14) Uani 1 1 d . . .
H4A H 0.4268 0.5531 0.4744 0.023 Uiso 1 1 calc R . .
H4B H 0.6072 0.5463 0.4570 0.023 Uiso 1 1 calc R . .
C5 C 0.5690(8) 0.6856(5) 0.5925(3) 0.0185(13) Uani 1 1 d . . .
O1 O 0.6069(6) 0.7626(3) 0.6357(3) 0.0233(11) Uani 1 1 d . . .
O2 O 0.5487(6) 0.5844(3) 0.6206(2) 0.0227(10) Uani 1 1 d . . .
C6 C 0.5489(8) 0.5590(5) 0.7119(4) 0.0215(14) Uani 1 1 d . . .
C7 C 0.4196(9) 0.6199(6) 0.7534(4) 0.0305(17) Uani 1 1 d . . .
H7A H 0.4405 0.6975 0.7516 0.046 Uiso 1 1 calc R . .
H7B H 0.4101 0.5966 0.8117 0.046 Uiso 1 1 calc R . .
H7C H 0.3246 0.6049 0.7237 0.046 Uiso 1 1 calc R . .
C8 C 0.7008(9) 0.5817(7) 0.7502(4) 0.0346(19) Uani 1 1 d . . .
H8A H 0.7797 0.5438 0.7187 0.052 Uiso 1 1 calc R . .
H8B H 0.7013 0.5567 0.8083 0.052 Uiso 1 1 calc R . .
H8C H 0.7205 0.6594 0.7487 0.052 Uiso 1 1 calc R . .
C9 C 0.5148(10) 0.4391(6) 0.7100(4) 0.0338(19) Uani 1 1 d . . .
H9A H 0.4153 0.4271 0.6842 0.051 Uiso 1 1 calc R . .
H9B H 0.5142 0.4107 0.7671 0.051 Uiso 1 1 calc R . .
H9C H 0.5930 0.4019 0.6773 0.051 Uiso 1 1 calc R . .
C10 C 0.4793(8) 0.8795(5) 0.4684(4) 0.0185(13) Uani 1 1 d . . .
H10 H 0.3898 0.8624 0.4324 0.022 Uiso 1 1 calc R . .
O3 O 0.4265(6) 0.8977(4) 0.5507(3) 0.0267(11) Uani 1 1 d . . .
H3 H 0.4923 0.8769 0.5851 0.040 Uiso 1 1 calc R . .
C11 C 0.5476(8) 0.9853(5) 0.4381(4) 0.0214(14) Uani 1 1 d . . .
F1 F 0.5743(6) 0.9809(3) 0.3541(2) 0.0408(12) Uani 1 1 d . . .
F2 F 0.6826(5) 1.0042(4) 0.4753(3) 0.0488(13) Uani 1 1 d . . .
C12 C 0.4517(8) 1.0881(5) 0.4523(4) 0.0204(13) Uani 1 1 d . . .
F3 F 0.3028(4) 1.0622(3) 0.4406(2) 0.0260(9) Uani 1 1 d . . .
F4 F 0.4644(5) 1.1208(3) 0.5325(2) 0.0293(10) Uani 1 1 d . . .
C13 C 0.4876(8) 1.1853(5) 0.3964(4) 0.0217(14) Uani 1 1 d . . .
F5 F 0.4321(6) 1.1658(3) 0.3198(2) 0.0377(12) Uani 1 1 d . . .
F6 F 0.6392(5) 1.1963(3) 0.3910(3) 0.0431(12) Uani 1 1 d . . .
C14 C 0.4229(10) 1.2945(5) 0.4239(4) 0.0278(16) Uani 1 1 d . . .
F7 F 0.4480(6) 1.3667(3) 0.3647(3) 0.0378(11) Uani 1 1 d . . .
F8 F 0.4869(7) 1.3292(3) 0.4934(3) 0.0515(15) Uani 1 1 d . . .
F9 F 0.2751(6) 1.2865(4) 0.4361(3) 0.0474(13) Uani 1 1 d . . .

loop_
_atom_site_aniso_label
_atom_site_aniso_U_11
_atom_site_aniso_U_22
_atom_site_aniso_U_33
_atom_site_aniso_U_23
_atom_site_aniso_U_13
_atom_site_aniso_U_12
N1 0.026(3) 0.009(2) 0.020(2) 0.0029(19) 0.001(2) 0.000(2)
C1 0.019(3) 0.014(3) 0.021(3) 0.002(2) 0.003(3) 0.000(3)
C2 0.035(4) 0.020(3) 0.020(3) 0.004(3) 0.007(3) 0.000(3)
C3 0.043(4) 0.016(3) 0.017(3) -0.004(2) 0.005(3) 0.003(3)
C4 0.029(4) 0.016(3) 0.013(3) -0.001(2) -0.003(3) 0.002(3)
C5 0.020(3) 0.020(3) 0.015(3) 0.003(2) 0.001(3) 0.008(3)
O1 0.037(3) 0.017(2) 0.016(2) -0.0016(18) -0.0017(19) 0.000(2)
O2 0.042(3) 0.015(2) 0.0106(18) 0.0042(16) 0.006(2) 0.006(2)
C6 0.030(4) 0.024(3) 0.011(3) 0.006(2) 0.008(3) 0.004(3)
C7 0.039(4) 0.037(4) 0.015(3) 0.002(3) 0.006(3) 0.015(4)
C8 0.039(5) 0.044(5) 0.021(3) 0.010(3) -0.002(3) 0.010(4)
C9 0.053(5) 0.026(4) 0.023(3) 0.011(3) 0.007(3) 0.010(4)
C10 0.024(3) 0.015(3) 0.016(3) 0.004(2) 0.000(3) 0.002(3)
O3 0.033(3) 0.026(2) 0.021(2) 0.0062(19) 0.009(2) 0.009(2)
C11 0.021(4) 0.019(3) 0.024(3) 0.001(3) -0.001(3) -0.001(3)
F1 0.069(3) 0.0173(19) 0.036(2) 0.0065(17) 0.027(2) 0.012(2)
F2 0.019(2) 0.022(2) 0.105(4) 0.011(3) -0.018(2) -0.0032(19)
C12 0.025(4) 0.017(3) 0.019(3) -0.001(2) 0.002(3) -0.002(3)
F3 0.019(2) 0.022(2) 0.038(2) 0.0062(17) -0.0042(17) 0.0025(17)
F4 0.055(3) 0.0174(18) 0.0156(17) 0.0000(14) -0.0069(19) 0.001(2)
C13 0.028(4) 0.016(3) 0.021(3) 0.001(3) 0.002(3) 0.001(3)
F5 0.075(3) 0.022(2) 0.0158(18) 0.0008(15) -0.002(2) -0.001(2)
F6 0.026(2) 0.024(2) 0.080(3) 0.022(2) 0.015(2) -0.001(2)
C14 0.042(5) 0.008(3) 0.034(4) 0.006(3) -0.008(3) -0.004(3)
F7 0.062(3) 0.0126(18) 0.038(2) 0.0062(17) 0.001(2) 0.004(2)
F8 0.096(4) 0.019(2) 0.039(2) -0.0030(19) -0.023(3) -0.004(3)
F9 0.046(3) 0.028(3) 0.068(3) 0.009(2) 0.014(3) 0.011(2)

loop_
_atom_type_symbol
_atom_type_description
_atom_type_scat_dispersion_real
_atom_type_scat_dispersion_imag
_atom_type_scat_source
C C 0.0033 0.0016 'International Tables Vol C Tables 4.2.6.8 and 6.1.1.4'
H H 0.0000 0.0000 'International Tables Vol C Tables 4.2.6.8 and 6.1.1.4'
F F 0.0171 0.0103 'International Tables Vol C Tables 4.2.6.8 and 6.1.1.4'
N N 0.0061 0.0033 'International Tables Vol C Tables 4.2.6.8 and 6.1.1.4'
O O 0.0106 0.0060 'International Tables Vol C Tables 4.2.6.8 and 6.1.1.4'

loop_
_geom_angle_atom_site_label_1
_geom_angle_atom_site_label_2
_geom_angle_atom_site_label_3
_geom_angle
_geom_angle_site_symmetry_1
_geom_angle_site_symmetry_3
_geom_angle_publ_flag
C5 N1 C4 123.3(5) . . ?
C5 N1 C1 119.8(5) . . ?
C4 N1 C1 112.9(5) . . ?
N1 C1 C10 111.5(5) . . ?
N1 C1 C2 101.7(5) . . ?
C10 C1 C2 113.9(5) . . ?
N1 C1 H1 109.8 . . ?
C10 C1 H1 109.8 . . ?
C2 C1 H1 109.8 . . ?
C3 C2 C1 104.1(5) . . ?
C3 C2 H2A 110.9 . . ?
C1 C2 H2A 110.9 . . ?
C3 C2 H2B 110.9 . . ?
C1 C2 H2B 110.9 . . ?
H2A C2 H2B 109.0 . . ?
C4 C3 C2 103.3(6) . . ?
C4 C3 H3A 111.1 . . ?
C2 C3 H3A 111.1 . . ?
C4 C3 H3B 111.1 . . ?
C2 C3 H3B 111.1 . . ?
H3A C3 H3B 109.1 . . ?
N1 C4 C3 101.3(5) . . ?
N1 C4 H4A 111.5 . . ?
C3 C4 H4A 111.5 . . ?
N1 C4 H4B 111.5 . . ?
C3 C4 H4B 111.5 . . ?
H4A C4 H4B 109.3 . . ?
O1 C5 O2 125.1(5) . . ?
O1 C5 N1 124.4(6) . . ?
O2 C5 N1 110.5(5) . . ?
C5 O2 C6 121.6(5) . . ?
O2 C6 C8 111.2(5) . . ?
O2 C6 C9 100.7(5) . . ?
C8 C6 C9 111.7(6) . . ?
O2 C6 C7 108.7(5) . . ?
C8 C6 C7 113.4(6) . . ?
C9 C6 C7 110.3(6) . . ?
C6 C7 H7A 109.5 . . ?
C6 C7 H7B 109.5 . . ?
H7A C7 H7B 109.5 . . ?
C6 C7 H7C 109.5 . . ?
H7A C7 H7C 109.5 . . ?
H7B C7 H7C 109.5 . . ?
C6 C8 H8A 109.5 . . ?
C6 C8 H8B 109.5 . . ?
H8A C8 H8B 109.5 . . ?
C6 C8 H8C 109.5 . . ?
H8A C8 H8C 109.5 . . ?
H8B C8 H8C 109.5 . . ?
C6 C9 H9A 109.5 . . ?
C6 C9 H9B 109.5 . . ?
H9A C9 H9B 109.5 . . ?
C6 C9 H9C 109.5 . . ?
H9A C9 H9C 109.5 . . ?
H9B C9 H9C 109.5 . . ?
O3 C10 C11 106.8(5) . . ?
O3 C10 C1 114.0(5) . . ?
C11 C10 C1 111.6(5) . . ?
O3 C10 H10 108.1 . . ?
C11 C10 H10 108.1 . . ?
C1 C10 H10 108.1 . . ?
C10 O3 H3 109.5 . . ?
F2 C11 F1 106.8(6) . . ?
F2 C11 C10 110.9(5) . . ?
F1 C11 C10 110.3(5) . . ?
F2 C11 C12 105.9(5) . . ?
F1 C11 C12 105.8(5) . . ?
C10 C11 C12 116.6(5) . . ?
F4 C12 F3 106.3(5) . . ?
F4 C12 C13 107.5(5) . . ?
F3 C12 C13 107.7(5) . . ?
F4 C12 C11 110.0(5) . . ?
F3 C12 C11 108.1(5) . . ?
C13 C12 C11 116.7(5) . . ?
F5 C13 F6 108.7(5) . . ?
F5 C13 C12 108.4(5) . . ?
F6 C13 C12 108.8(5) . . ?
F5 C13 C14 106.6(5) . . ?
F6 C13 C14 107.3(6) . . ?
C12 C13 C14 116.7(5) . . ?
F8 C14 F9 108.8(7) . . ?
F8 C14 F7 108.1(5) . . ?
F9 C14 F7 108.8(6) . . ?
F8 C14 C13 111.8(6) . . ?
F9 C14 C13 110.0(6) . . ?
F7 C14 C13 109.3(6) . . ?

loop_
_geom_bond_atom_site_label_1
_geom_bond_atom_site_label_2
_geom_bond_distance
_geom_bond_site_symmetry_2
_geom_bond_publ_flag
N1 C5 1.351(7) . ?
N1 C4 1.484(7) . ?
N1 C1 1.489(7) . ?
C1 C10 1.524(9) . ?
C1 C2 1.549(8) . ?
C1 H1 1.0000 . ?
C2 C3 1.526(9) . ?
C2 H2A 0.9900 . ?
C2 H2B 0.9900 . ?
C3 C4 1.515(8) . ?
C3 H3A 0.9900 . ?
C3 H3B 0.9900 . ?
C4 H4A 0.9900 . ?
C4 H4B 0.9900 . ?
C5 O1 1.226(7) . ?
C5 O2 1.345(7) . ?
O2 C6 1.494(7) . ?
C6 C8 1.498(10) . ?
C6 C9 1.518(9) . ?
C6 C7 1.520(9) . ?
C7 H7A 0.9800 . ?
C7 H7B 0.9800 . ?
C7 H7C 0.9800 . ?
C8 H8A 0.9800 . ?
C8 H8B 0.9800 . ?
C8 H8C 0.9800 . ?
C9 H9A 0.9800 . ?
C9 H9B 0.9800 . ?
C9 H9C 0.9800 . ?
C10 O3 1.415(7) . ?
C10 C11 1.524(9) . ?
C10 H10 1.0000 . ?
O3 H3 0.8400 . ?
C11 F2 1.350(8) . ?
C11 F1 1.366(7) . ?
C11 C12 1.546(9) . ?
C12 F4 1.351(7) . ?
C12 F3 1.364(8) . ?
C12 C13 1.534(8) . ?
C13 F5 1.342(7) . ?
C13 F6 1.346(8) . ?
C13 C14 1.534(9) . ?
C14 F8 1.319(8) . ?
C14 F9 1.320(9) . ?
C14 F7 1.323(7) . ?

loop_
_geom_hbond_atom_site_label_D
_geom_hbond_atom_site_label_H
_geom_hbond_atom_site_label_A
_geom_hbond_distance_DH
_geom_hbond_distance_HA
_geom_hbond_distance_DA
_geom_hbond_angle_DHA
_geom_hbond_site_symmetry_A
O3 H3 O1 0.84 1.92 2.681(7) 150.0 .

loop_
_geom_torsion_atom_site_label_1
_geom_torsion_atom_site_label_2
_geom_torsion_atom_site_label_3
_geom_torsion_atom_site_label_4
_geom_torsion
_geom_torsion_site_symmetry_1
_geom_torsion_site_symmetry_2
_geom_torsion_site_symmetry_3
_geom_torsion_site_symmetry_4
_geom_torsion_publ_flag
C5 N1 C1 C10 -82.7(7) . . . . ?
C4 N1 C1 C10 119.2(6) . . . . ?
C5 N1 C1 C2 155.6(6) . . . . ?
C4 N1 C1 C2 -2.6(7) . . . . ?
N1 C1 C2 C3 26.2(6) . . . . ?
C10 C1 C2 C3 -93.9(6) . . . . ?
C1 C2 C3 C4 -40.5(7) . . . . ?
C5 N1 C4 C3 -179.2(6) . . . . ?
C1 N1 C4 C3 -21.9(7) . . . . ?
C2 C3 C4 N1 37.5(7) . . . . ?
C4 N1 C5 O1 170.9(6) . . . . ?
C1 N1 C5 O1 15.1(10) . . . . ?
C4 N1 C5 O2 -9.3(9) . . . . ?
C1 N1 C5 O2 -165.1(5) . . . . ?
O1 C5 O2 C6 9.1(10) . . . . ?
N1 C5 O2 C6 -170.7(5) . . . . ?
C5 O2 C6 C8 -64.1(8) . . . . ?
C5 O2 C6 C9 177.4(6) . . . . ?
C5 O2 C6 C7 61.4(8) . . . . ?
N1 C1 C10 O3 44.6(7) . . . . ?
C2 C1 C10 O3 158.9(5) . . . . ?
N1 C1 C10 C11 165.6(5) . . . . ?
C2 C1 C10 C11 -80.0(7) . . . . ?
O3 C10 C11 F2 73.8(7) . . . . ?
C1 C10 C11 F2 -51.4(7) . . . . ?
O3 C10 C11 F1 -168.2(5) . . . . ?
C1 C10 C11 F1 66.6(7) . . . . ?
O3 C10 C11 C12 -47.5(7) . . . . ?
C1 C10 C11 C12 -172.7(5) . . . . ?
F2 C11 C12 F4 -45.2(7) . . . . ?
F1 C11 C12 F4 -158.3(5) . . . . ?
C10 C11 C12 F4 78.7(7) . . . . ?
F2 C11 C12 F3 -160.9(5) . . . . ?
F1 C11 C12 F3 86.0(6) . . . . ?
C10 C11 C12 F3 -37.0(7) . . . . ?
F2 C11 C12 C13 77.6(7) . . . . ?
F1 C11 C12 C13 -35.5(7) . . . . ?
C10 C11 C12 C13 -158.5(6) . . . . ?
F4 C12 C13 F5 -161.4(5) . . . . ?
F3 C12 C13 F5 -47.2(7) . . . . ?
C11 C12 C13 F5 74.5(7) . . . . ?
F4 C12 C13 F6 80.5(7) . . . . ?
F3 C12 C13 F6 -165.3(5) . . . . ?
C11 C12 C13 F6 -43.5(7) . . . . ?
F4 C12 C13 C14 -41.0(8) . . . . ?
F3 C12 C13 C14 73.2(7) . . . . ?
C11 C12 C13 C14 -165.1(6) . . . . ?
F5 C13 C14 F8 -170.9(6) . . . . ?
F6 C13 C14 F8 -54.6(7) . . . . ?
C12 C13 C14 F8 67.8(8) . . . . ?
F5 C13 C14 F9 68.1(7) . . . . ?
F6 C13 C14 F9 -175.5(5) . . . . ?
C12 C13 C14 F9 -53.2(8) . . . . ?
F5 C13 C14 F7 -51.3(7) . . . . ?
F6 C13 C14 F7 65.1(7) . . . . ?
C12 C13 C14 F7 -172.6(6) . . . . ?

loop_
_cod_related_entry_id
_cod_related_entry_database
_cod_related_entry_code
1 ChemSpider 30658683
